data_7105809
loop_
_publ_author_name
'Manuel Alcarazo'
'Karin Radkowski'
'Richard Goddard'
'Alois Furstner'

_publ_section_title
;
 Metal complexes with carbene ligands stabilized by lateral enamines
;
_journal_name_full Chem.Commun.
_journal_page_first 776
_journal_paper_doi 10.1039/c0cc03128c
_journal_volume 47
_journal_year 2011
_chemical_compound_source acetonitrile/diethylether
_chemical_formula_moiety 'C11 H18 Cl N2 1+, B F4 1-'
_chemical_formula_sum 'C11 H18 B Cl F4 N2'
_chemical_formula_weight 300.53
_chemical_name_systematic
;
1-chloro-2-(dimethyl-amino-methylidenyl)-cyclopent-5-en-5-yl-
methylidenyl-dimethylammonium tetrafluoroborate
;
_space_group_IT_number 2
_symmetry_cell_setting triclinic
_symmetry_Int_Tables_number 2
_symmetry_space_group_name_Hall '-P 1'
_symmetry_space_group_name_H-M 'P -1'
_atom_sites_solution_hydrogens geom
_atom_sites_solution_primary direct
_atom_sites_solution_secondary difmap
_audit_block_code AVM-AB-172-01
_audit_creation_date 2010-07-28
_cell_angle_alpha 106.620(2)
_cell_angle_beta 91.767(2)
_cell_angle_gamma 102.890(2)
_cell_formula_units_Z 4
_cell_length_a 7.6530(7)
_cell_length_b 12.1577(11)
_cell_length_c 16.2528(14)
_cell_measurement_reflns_used 40482
_cell_measurement_temperature 100
_cell_measurement_theta_max 30.05
_cell_measurement_theta_min 2.62
_cell_volume 1405.2(2)
_computing_cell_refinement 'SAINT software (Bruker AXS, 2004)'
_computing_data_collection 'APEX2 (Bruker AXS, 2008)'
_computing_data_reduction 'SAINT software (Bruker AXS, 2004)'
_computing_molecular_graphics 'DIAMOND (Crystal Impact GbR, 2006)'
_computing_structure_refinement 'SHELXL-97 (Sheldrick, 1997)'
_computing_structure_solution 'SHELXS-97 (Sheldrick, 1990)'
_diffrn_ambient_temperature 100
_diffrn_detector_area_resol_mean 66.67
_diffrn_measured_fraction_theta_full 0.991
_diffrn_measured_fraction_theta_max 0.991
_diffrn_measurement_device_type 'Bruker-AXS Kappa Mach3 APEX-II'
_diffrn_measurement_method 'CCD \f- and \w-scans'
_diffrn_radiation_monochromator 'Incoatec Helios mirrors'
_diffrn_radiation_source '0.2 x 2mm^2^ focus rotating anode'
_diffrn_radiation_type MoK\a
_diffrn_radiation_wavelength 0.71073
_diffrn_reflns_av_R_equivalents 0.0383
_diffrn_reflns_av_sigmaI/netI 0.0311
_diffrn_reflns_limit_h_max 10
_diffrn_reflns_limit_h_min -10
_diffrn_reflns_limit_k_max 17
_diffrn_reflns_limit_k_min -17
_diffrn_reflns_limit_l_max 23
_diffrn_reflns_limit_l_min -23
_diffrn_reflns_number 40280
_diffrn_reflns_theta_full 30.70
_diffrn_reflns_theta_max 30.70
_diffrn_reflns_theta_min 1.88
_diffrn_standards_decay_% 0.00
_diffrn_standards_number 0
_exptl_absorpt_coefficient_mu 0.304
_exptl_absorpt_correction_T_max 1.00
_exptl_absorpt_correction_T_min 0.91
_exptl_absorpt_correction_type empirical
_exptl_absorpt_process_details 'SADABS, Bruker AXS (2008)'
_exptl_crystal_colour red
_exptl_crystal_density_diffrn 1.421
_exptl_crystal_description block
_exptl_crystal_F_000 624
_exptl_crystal_size_max 0.05
_exptl_crystal_size_mid 0.05
_exptl_crystal_size_min 0.02
_refine_diff_density_max 1.242
_refine_diff_density_min -1.027
_refine_diff_density_rms 0.093
_refine_ls_extinction_method none
_refine_ls_goodness_of_fit_ref 1.772
_refine_ls_hydrogen_treatment constr
_refine_ls_matrix_type full
_refine_ls_number_parameters 343
_refine_ls_number_reflns 8635
_refine_ls_number_restraints 0
_refine_ls_restrained_S_all 1.772
_refine_ls_R_factor_all 0.1157
_refine_ls_R_factor_gt 0.0845
_refine_ls_shift/su_max 0.000
_refine_ls_shift/su_mean 0.000
_refine_ls_structure_factor_coef Fsqd
_refine_ls_weighting_details 'calc w=1/[\s^2^(Fo^2^)+(0.0724P)^2^+0.4124P] where P=(Fo^2^+2Fc^2^)/3'
_refine_ls_weighting_scheme calc
_refine_ls_wR_factor_gt 0.2333
_refine_ls_wR_factor_ref 0.2497
_reflns_number_gt 6051
_reflns_number_total 8635
_reflns_threshold_expression >2sigma(I)
_cod_data_source_file C0CC03128C.TXT
_cod_data_source_block 6
_cod_original_sg_symbol_H-M P-1
_cod_database_code 7105809

loop_
_symmetry_equiv_pos_as_xyz
'x, y, z'
'-x, -y, -z'

loop_
_atom_site_label
_atom_site_type_symbol
_atom_site_fract_x
_atom_site_fract_y
_atom_site_fract_z
_atom_site_U_iso_or_equiv
_atom_site_adp_type
_atom_site_occupancy
_atom_site_symmetry_multiplicity
_atom_site_calc_flag
_atom_site_refinement_flags
_atom_site_disorder_assembly
_atom_site_disorder_group
C1 C 0.9955(3) 0.5033(2) 0.25394(16) 0.0287(5) Uani 1 1 d . . .
C2 C 0.9032(4) 0.4168(2) 0.28806(17) 0.0314(5) Uani 1 1 d . . .
C3 C 0.9556(4) 0.4606(3) 0.38521(18) 0.0381(6) Uani 1 1 d . . .
H3A H 1.0212 0.4082 0.4030 0.046 Uiso 1 1 calc R . .
H3B H 0.8472 0.4629 0.4168 0.046 Uiso 1 1 calc R . .
C4 C 1.0771(4) 0.5854(3) 0.40334(17) 0.0358(6) Uani 1 1 d . . .
H4A H 1.0198 0.6451 0.4395 0.043 Uiso 1 1 calc R . .
H4B H 1.1950 0.5916 0.4335 0.043 Uiso 1 1 calc R . .
C5 C 1.1010(3) 0.6036(2) 0.31517(16) 0.0297(5) Uani 1 1 d . . .
C6 C 0.7849(4) 0.3149(2) 0.23622(19) 0.0344(6) Uani 1 1 d . . .
H6 H 0.7730 0.3084 0.1765 0.041 Uiso 1 1 calc R . .
C7 C 0.5669(5) 0.1264(3) 0.1919(3) 0.0534(9) Uani 1 1 d . . .
H7A H 0.5697 0.1433 0.1364 0.080 Uiso 1 1 calc R . .
H7B H 0.4435 0.1158 0.2083 0.080 Uiso 1 1 calc R . .
H7C H 0.6076 0.0541 0.1867 0.080 Uiso 1 1 calc R . .
C8 C 0.6853(6) 0.2152(4) 0.3454(3) 0.0629(11) Uani 1 1 d . . .
H8A H 0.8060 0.2511 0.3761 0.094 Uiso 1 1 calc R . .
H8B H 0.6507 0.1315 0.3426 0.094 Uiso 1 1 calc R . .
H8C H 0.5989 0.2562 0.3761 0.094 Uiso 1 1 calc R . .
C9 C 1.1991(3) 0.6982(2) 0.29195(17) 0.0311(5) Uani 1 1 d . . .
H9 H 1.1912 0.6885 0.2317 0.037 Uiso 1 1 calc R . .
C10 C 1.3374(5) 0.8346(3) 0.4346(2) 0.0552(9) Uani 1 1 d . . .
H10A H 1.2309 0.7995 0.4587 0.083 Uiso 1 1 calc R . .
H10B H 1.3642 0.9210 0.4580 0.083 Uiso 1 1 calc R . .
H10C H 1.4406 0.8065 0.4500 0.083 Uiso 1 1 calc R . .
C11 C 1.3918(4) 0.8881(3) 0.3012(2) 0.0446(7) Uani 1 1 d . . .
H11A H 1.3690 0.8558 0.2382 0.067 Uiso 1 1 calc R . .
H11B H 1.5218 0.9089 0.3182 0.067 Uiso 1 1 calc R . .
H11C H 1.3449 0.9590 0.3207 0.067 Uiso 1 1 calc R . .
N1 N 0.6859(3) 0.2253(2) 0.25793(17) 0.0400(6) Uani 1 1 d . . .
N2 N 1.3024(3) 0.8002(2) 0.34048(16) 0.0372(5) Uani 1 1 d . . .
Cl1 Cl 0.97970(10) 0.48787(6) 0.14534(4) 0.03709(19) Uani 1 1 d . . .
C21 C 0.5005(4) 0.5087(3) 0.24715(17) 0.0346(6) Uani 1 1 d . . .
C22 C 0.4080(4) 0.4226(3) 0.17402(18) 0.0385(6) Uani 1 1 d . . .
C23 C 0.4578(4) 0.4661(3) 0.09680(19) 0.0447(7) Uani 1 1 d . . .
H23A H 0.3484 0.4668 0.0630 0.054 Uiso 1 1 calc R . .
H23B H 0.5248 0.4146 0.0586 0.054 Uiso 1 1 calc R . .
C24 C 0.5764(5) 0.5916(3) 0.13501(19) 0.0443(7) Uani 1 1 d . . .
H24A H 0.6931 0.5994 0.1099 0.053 Uiso 1 1 calc R . .
H24B H 0.5156 0.6503 0.1234 0.053 Uiso 1 1 calc R . .
C25 C 0.6050(4) 0.6104(3) 0.23145(18) 0.0369(6) Uani 1 1 d . . .
C26 C 0.2890(4) 0.3201(3) 0.17876(19) 0.0392(6) Uani 1 1 d . . .
H26 H 0.2750 0.3149 0.2355 0.047 Uiso 1 1 calc R . .
C27 C 0.0669(5) 0.1341(3) 0.1372(3) 0.0542(8) Uani 1 1 d . . .
H27A H 0.0601 0.1550 0.1997 0.081 Uiso 1 1 calc R . .
H27B H 0.1085 0.0611 0.1178 0.081 Uiso 1 1 calc R . .
H27C H -0.0526 0.1221 0.1078 0.081 Uiso 1 1 calc R . .
C28 C 0.2015(6) 0.2130(4) 0.0244(2) 0.0740(13) Uani 1 1 d . . .
H28A H 0.1115 0.2473 0.0033 0.111 Uiso 1 1 calc R . .
H28B H 0.1766 0.1283 -0.0066 0.111 Uiso 1 1 calc R . .
H28C H 0.3219 0.2523 0.0144 0.111 Uiso 1 1 calc R . .
C29 C 0.7049(4) 0.7042(3) 0.2972(2) 0.0396(6) Uani 1 1 d . . .
H29 H 0.6972 0.6951 0.3532 0.048 Uiso 1 1 calc R . .
C30 C 0.8499(5) 0.8365(4) 0.2155(3) 0.0606(10) Uani 1 1 d . . .
H30A H 0.9246 0.7867 0.1831 0.091 Uiso 1 1 calc R . .
H30B H 0.9150 0.9198 0.2305 0.091 Uiso 1 1 calc R . .
H30C H 0.7371 0.8239 0.1801 0.091 Uiso 1 1 calc R . .
C31 C 0.8959(5) 0.8958(4) 0.3738(3) 0.0568(9) Uani 1 1 d . . .
H31A H 0.8775 0.8638 0.4227 0.085 Uiso 1 1 calc R . .
H31B H 0.8428 0.9641 0.3829 0.085 Uiso 1 1 calc R . .
H31C H 1.0253 0.9205 0.3693 0.085 Uiso 1 1 calc R . .
N3 N 0.1933(4) 0.2297(3) 0.11691(18) 0.0460(6) Uani 1 1 d . . .
N4 N 0.8098(4) 0.8051(3) 0.29456(18) 0.0440(6) Uani 1 1 d . . .
Cl2 Cl 0.48695(11) 0.49393(7) 0.34883(4) 0.0434(2) Uani 1 1 d . . .
B1 B 0.2985(5) 0.8092(4) 0.0550(2) 0.0440(8) Uani 1 1 d . . .
B2 B 0.7890(6) 0.7957(4) 0.5786(2) 0.0462(8) Uani 1 1 d . . .
F1A F 0.4782(9) 0.8517(6) 0.0970(4) 0.0492(16) Uiso 0.50 1 d P A 1
F2A F 0.2069(8) 0.7012(6) 0.0690(4) 0.0736(15) Uiso 0.50 1 d P A 1
F3A F 0.2705(7) 0.7955(5) -0.0298(4) 0.0718(14) Uiso 0.50 1 d P A 1
F4A F 0.2137(7) 0.8934(5) 0.0997(4) 0.0728(13) Uiso 0.50 1 d P A 1
F5A F 0.9531(9) 0.8092(6) 0.5440(5) 0.0629(18) Uiso 0.50 1 d P B 2
F6A F 0.7715(11) 0.7875(7) 0.6597(5) 0.089(2) Uiso 0.50 1 d P B 2
F7A F 0.7202(8) 0.8895(6) 0.5675(4) 0.0570(15) Uiso 0.50 1 d P B 2
F8A F 0.7169(11) 0.6764(7) 0.5379(6) 0.094(2) Uiso 0.50 1 d P B 2
F1B F 0.4649(11) 0.8252(7) 0.0923(5) 0.067(2) Uiso 0.50 1 d P A 3
F2B F 0.1818(10) 0.7552(7) 0.0947(5) 0.102(2) Uiso 0.50 1 d P A 3
F3B F 0.3256(8) 0.7519(5) -0.0304(4) 0.0746(14) Uiso 0.50 1 d P A 3
F4B F 0.2566(10) 0.9119(7) 0.0492(5) 0.105(2) Uiso 0.50 1 d P A 3
F5B F 0.9690(11) 0.8163(7) 0.5665(5) 0.077(2) Uiso 0.50 1 d P B 4
F6B F 0.8028(11) 0.8308(8) 0.6660(5) 0.094(2) Uiso 0.50 1 d P B 4
F7B F 0.6964(10) 0.8610(7) 0.5484(5) 0.077(2) Uiso 0.50 1 d P B 4
F8B F 0.6698(12) 0.6952(8) 0.5260(6) 0.107(3) Uiso 0.50 1 d P B 4

loop_
_atom_site_aniso_label
_atom_site_aniso_U_11
_atom_site_aniso_U_22
_atom_site_aniso_U_33
_atom_site_aniso_U_23
_atom_site_aniso_U_13
_atom_site_aniso_U_12
C1 0.0309(12) 0.0317(13) 0.0261(11) 0.0100(10) 0.0049(9) 0.0106(10)
C2 0.0338(12) 0.0330(14) 0.0291(12) 0.0107(10) 0.0039(10) 0.0095(10)
C3 0.0438(15) 0.0404(16) 0.0302(13) 0.0152(12) 0.0011(11) 0.0046(12)
C4 0.0441(15) 0.0365(15) 0.0250(12) 0.0084(11) 0.0053(10) 0.0071(12)
C5 0.0325(12) 0.0297(13) 0.0273(11) 0.0084(10) 0.0036(9) 0.0087(10)
C6 0.0347(13) 0.0319(14) 0.0373(14) 0.0103(11) 0.0048(11) 0.0093(11)
C7 0.0522(19) 0.0353(17) 0.064(2) 0.0124(15) -0.0003(16) -0.0031(14)
C8 0.066(2) 0.061(2) 0.061(2) 0.0387(19) -0.0055(18) -0.0116(18)
C9 0.0320(12) 0.0323(13) 0.0302(12) 0.0098(10) 0.0057(10) 0.0092(10)
C10 0.065(2) 0.0483(19) 0.0387(17) 0.0102(14) -0.0076(15) -0.0084(16)
C11 0.0437(16) 0.0372(16) 0.0510(18) 0.0159(14) 0.0116(13) 0.0015(13)
N1 0.0395(12) 0.0327(13) 0.0460(14) 0.0136(11) 0.0002(10) 0.0033(10)
N2 0.0397(12) 0.0334(12) 0.0348(12) 0.0097(10) 0.0038(9) 0.0020(10)
Cl1 0.0437(4) 0.0421(4) 0.0249(3) 0.0110(3) 0.0029(2) 0.0082(3)
C21 0.0397(14) 0.0441(16) 0.0262(12) 0.0116(11) 0.0059(10) 0.0213(12)
C22 0.0421(15) 0.0495(17) 0.0292(13) 0.0121(12) 0.0070(11) 0.0213(13)
C23 0.0488(17) 0.059(2) 0.0278(13) 0.0136(13) 0.0063(12) 0.0147(15)
C24 0.0546(18) 0.0553(19) 0.0299(13) 0.0178(13) 0.0060(12) 0.0210(15)
C25 0.0401(14) 0.0478(17) 0.0303(13) 0.0152(12) 0.0058(11) 0.0212(12)
C26 0.0413(15) 0.0461(17) 0.0340(14) 0.0107(12) 0.0061(11) 0.0201(13)
C27 0.0536(19) 0.048(2) 0.058(2) 0.0119(16) 0.0034(16) 0.0120(16)
C28 0.068(3) 0.092(3) 0.0380(18) -0.002(2) 0.0073(17) -0.003(2)
C29 0.0398(14) 0.0483(17) 0.0358(14) 0.0135(13) 0.0061(11) 0.0198(13)
C30 0.062(2) 0.066(2) 0.056(2) 0.0296(19) 0.0049(17) 0.0047(19)
C31 0.0490(19) 0.059(2) 0.055(2) 0.0117(17) -0.0006(16) 0.0075(16)
N3 0.0432(14) 0.0502(16) 0.0427(14) 0.0084(12) 0.0052(11) 0.0146(12)
N4 0.0429(13) 0.0484(16) 0.0429(14) 0.0154(12) 0.0038(11) 0.0136(12)
Cl2 0.0529(4) 0.0546(5) 0.0279(3) 0.0159(3) 0.0058(3) 0.0186(3)
B1 0.052(2) 0.045(2) 0.0347(16) 0.0077(14) 0.0014(14) 0.0175(16)
B2 0.055(2) 0.047(2) 0.0342(17) 0.0082(15) 0.0023(15) 0.0119(17)

loop_
_atom_type_symbol
_atom_type_description
_atom_type_scat_dispersion_real
_atom_type_scat_dispersion_imag
_atom_type_scat_source
C C 0.0033 0.0016 'International Tables Vol C Tables 4.2.6.8 and 6.1.1.4'
H H 0.0000 0.0000 'International Tables Vol C Tables 4.2.6.8 and 6.1.1.4'
B B 0.0013 0.0007 'International Tables Vol C Tables 4.2.6.8 and 6.1.1.4'
N N 0.0061 0.0033 'International Tables Vol C Tables 4.2.6.8 and 6.1.1.4'
F F 0.0171 0.0103 'International Tables Vol C Tables 4.2.6.8 and 6.1.1.4'
Cl Cl 0.1484 0.1585 'International Tables Vol C Tables 4.2.6.8 and 6.1.1.4'

loop_
_geom_angle_atom_site_label_1
_geom_angle_atom_site_label_2
_geom_angle_atom_site_label_3
_geom_angle
_geom_angle_site_symmetry_1
_geom_angle_site_symmetry_3
_geom_angle_publ_flag
C2 C1 C5 114.5(2) . . y
C2 C1 Cl1 122.7(2) . . y
C5 C1 Cl1 122.8(2) . . y
C6 C2 C1 121.5(2) . . y
C6 C2 C3 131.2(2) . . y
C1 C2 C3 107.2(2) . . y
C2 C3 C4 105.4(2) . . y
C5 C4 C3 105.4(2) . . y
C9 C5 C1 121.7(2) . . y
C9 C5 C4 131.0(2) . . y
C1 C5 C4 107.3(2) . . y
N1 C6 C2 129.3(3) . . y
N2 C9 C5 130.1(3) . . y
C6 N1 C8 124.8(3) . . y
C6 N1 C7 120.0(3) . . y
C8 N1 C7 115.2(3) . . y
C9 N2 C11 120.3(2) . . y
C9 N2 C10 124.9(2) . . y
C11 N2 C10 114.8(3) . . y
C22 C21 C25 114.5(3) . . y
C22 C21 Cl2 122.8(2) . . y
C25 C21 Cl2 122.7(2) . . y
C21 C22 C26 121.8(3) . . y
C21 C22 C23 107.4(3) . . y
C26 C22 C23 130.7(3) . . y
C22 C23 C24 105.4(2) . . y
C25 C24 C23 105.6(2) . . y
C29 C25 C21 121.8(3) . . y
C29 C25 C24 131.4(3) . . y
C21 C25 C24 106.8(3) . . y
N3 C26 C22 129.9(3) . . y
N4 C29 C25 130.0(3) . . y
C26 N3 C27 120.6(3) . . y
C26 N3 C28 125.3(3) . . y
C27 N3 C28 114.2(3) . . y
C29 N4 C31 120.6(3) . . y
C29 N4 C30 124.9(3) . . y
C31 N4 C30 114.5(3) . . y
F2B B1 F1B 109.5(5) . . y
F2B B1 F3A 121.9(5) . . y
F1B B1 F3A 120.7(5) . . y
F2B B1 F4A 74.8(5) . . y
F1B B1 F4A 111.7(5) . . y
F3A B1 F4A 108.6(4) . . y
F2B B1 F4B 110.9(6) . . y
F1B B1 F4B 114.3(5) . . y
F3A B1 F4B 74.0(5) . . y
F2B B1 F3B 120.0(5) . . y
F1B B1 F3B 98.4(5) . . y
F4A B1 F3B 140.0(4) . . y
F4B B1 F3B 103.3(5) . . y
F1B B1 F2A 101.7(5) . . y
F3A B1 F2A 107.3(4) . . y
F4A B1 F2A 105.6(4) . . y
F4B B1 F2A 137.3(5) . . y
F3B B1 F2A 92.9(4) . . y
F2B B1 F1A 115.6(5) . . y
F3A B1 F1A 119.5(4) . . y
F4A B1 F1A 102.6(4) . . y
F4B B1 F1A 102.4(5) . . y
F3B B1 F1A 102.5(4) . . y
F2A B1 F1A 112.3(4) . . y
F7B B2 F6B 109.6(6) . . y
F7B B2 F6A 119.7(5) . . y
F7B B2 F5B 115.1(6) . . y
F6B B2 F5B 99.3(5) . . y
F6A B2 F5B 108.4(5) . . y
F7B B2 F8B 88.3(5) . . y
F6B B2 F8B 125.0(6) . . y
F6A B2 F8B 104.6(6) . . y
F5B B2 F8B 119.8(6) . . y
F7B B2 F8A 110.1(6) . . y
F6B B2 F8A 116.4(6) . . y
F6A B2 F8A 95.0(6) . . y
F5B B2 F8A 106.0(6) . . y
F7B B2 F5A 106.1(5) . . y
F6B B2 F5A 114.2(5) . . y
F6A B2 F5A 123.0(5) . . y
F8B B2 F5A 109.1(5) . . y
F8A B2 F5A 99.6(5) . . y
F6B B2 F7A 96.6(5) . . y
F6A B2 F7A 110.5(5) . . y
F5B B2 F7A 109.4(5) . . y
F8B B2 F7A 104.0(5) . . y
F8A B2 F7A 125.9(5) . . y
F5A B2 F7A 104.3(5) . . y

loop_
_geom_bond_atom_site_label_1
_geom_bond_atom_site_label_2
_geom_bond_distance
_geom_bond_site_symmetry_2
_geom_bond_publ_flag
C1 C2 1.392(4) . y
C1 C5 1.395(4) . y
C1 Cl1 1.718(3) . y
C2 C6 1.386(4) . y
C2 C3 1.524(4) . y
C3 C4 1.533(4) . y
C4 C5 1.522(3) . y
C5 C9 1.382(4) . y
C6 N1 1.324(4) . y
C7 N1 1.463(4) . y
C8 N1 1.461(4) . y
C9 N2 1.322(4) . y
C10 N2 1.464(4) . y
C11 N2 1.453(4) . y
C21 C22 1.384(4) . y
C21 C25 1.408(4) . y
C21 Cl2 1.717(3) . y
C22 C26 1.394(5) . y
C22 C23 1.523(4) . y
C23 C24 1.531(5) . y
C24 C25 1.520(4) . y
C25 C29 1.375(4) . y
C26 N3 1.311(4) . y
C27 N3 1.460(5) . y
C28 N3 1.464(5) . y
C29 N4 1.320(4) . y
C30 N4 1.464(4) . y
C31 N4 1.456(5) . y
B1 F2B 1.289(8) . y
B1 F1B 1.342(9) . y
B1 F3A 1.343(6) . y
B1 F4A 1.378(7) . y
B1 F4B 1.384(8) . y
B1 F3B 1.407(7) . y
B1 F2A 1.427(7) . y
B1 F1A 1.431(7) . y
B2 F7B 1.352(9) . y
B2 F6B 1.355(9) . y
B2 F6A 1.358(9) . y
B2 F5B 1.375(9) . y
B2 F8B 1.383(10) . y
B2 F8A 1.384(9) . y
B2 F5A 1.388(8) . y
B2 F7A 1.410(8) . y
